data_4064250
loop_
_publ_author_name
'Figueroa, Ruth'
'Froese, Robert D.'
'He, Yiyong'
'Klosin, Jerzy'
'Theriault, Curt N.'
'Abboud, Khalil A.'

_publ_section_title
;
 Synthesis of Imino-Enamido Hafnium and Zirconium Complexes: A New Family
 of Olefin Polymerization Catalysts with Ultrahigh-Molecular-Weight
 Capabilities
;
_journal_issue 6
_journal_name_full Organometallics
_journal_page_first 1695
_journal_paper_doi 10.1021/om101207a
_journal_volume 30
_journal_year 2011
_chemical_formula_sum 'C18 H25 N O'
_chemical_formula_weight 271.39
_chemical_name_systematic
; 
 ? 
;
_space_group_IT_number 15
_symmetry_cell_setting monoclinic
_symmetry_space_group_name_Hall '-C 2yc'
_symmetry_space_group_name_H-M 'C 1 2/c 1'
_atom_sites_solution_hydrogens geom
_atom_sites_solution_primary direct
_atom_sites_solution_secondary difmap
_audit_creation_method SHELXL-97
_cell_angle_alpha 90.00
_cell_angle_beta 98.401(6)
_cell_angle_gamma 90.00
_cell_formula_units_Z 8
_cell_length_a 11.574(2)
_cell_length_b 15.157(3)
_cell_length_c 18.857(4)
_cell_measurement_reflns_used 2330
_cell_measurement_temperature 200(2)
_cell_measurement_theta_max 24.94
_cell_measurement_theta_min 2.18
_cell_volume 3272.5(11)
_computing_cell_refinement 'Bruker SAINT'
_computing_data_collection 'Bruker APEX2'
_computing_data_reduction 'Bruker SAINT'
_computing_molecular_graphics 'Bruker SHELXTL'
_computing_publication_material 'Bruker SHELXTL'
_computing_structure_refinement 'SHELXL-97 (Sheldrick, 2008)'
_computing_structure_solution 'SHELXS-97 (Sheldrick, 2008)'
_diffrn_ambient_temperature 200(2)
_diffrn_measured_fraction_theta_full 0.988
_diffrn_measured_fraction_theta_max 0.988
_diffrn_measurement_device_type 'Bruker X2S'
_diffrn_measurement_method '\f and \w scans'
_diffrn_radiation_monochromator graphite
_diffrn_radiation_source 'fine-focus sealed tube'
_diffrn_radiation_type MoK\a
_diffrn_radiation_wavelength 0.71073
_diffrn_reflns_av_R_equivalents 0.0404
_diffrn_reflns_av_sigmaI/netI 0.0384
_diffrn_reflns_limit_h_max 13
_diffrn_reflns_limit_h_min -13
_diffrn_reflns_limit_k_max 17
_diffrn_reflns_limit_k_min -18
_diffrn_reflns_limit_l_max 22
_diffrn_reflns_limit_l_min -22
_diffrn_reflns_number 10062
_diffrn_reflns_theta_full 25.11
_diffrn_reflns_theta_max 25.11
_diffrn_reflns_theta_min 2.18
_exptl_absorpt_coefficient_mu 0.067
_exptl_absorpt_correction_type none
_exptl_crystal_colour colorless
_exptl_crystal_density_diffrn 1.102
_exptl_crystal_density_meas 0
_exptl_crystal_density_method 'not measured'
_exptl_crystal_description plate
_exptl_crystal_F_000 1184
_exptl_crystal_size_max 0.50
_exptl_crystal_size_mid 0.35
_exptl_crystal_size_min 0.20
_refine_diff_density_max 0.168
_refine_diff_density_min -0.132
_refine_diff_density_rms 0.032
_refine_ls_extinction_coef 0.0077(8)
_refine_ls_extinction_expression Fc^*^=kFc[1+0.001xFc^2^\l^3^/sin(2\q)]^-1/4^
_refine_ls_extinction_method SHELXL
_refine_ls_goodness_of_fit_ref 1.066
_refine_ls_hydrogen_treatment mixed
_refine_ls_matrix_type full
_refine_ls_number_parameters 236
_refine_ls_number_reflns 2892
_refine_ls_number_restraints 5
_refine_ls_restrained_S_all 1.065
_refine_ls_R_factor_all 0.0731
_refine_ls_R_factor_gt 0.0470
_refine_ls_shift/su_max 0.000
_refine_ls_shift/su_mean 0.000
_refine_ls_structure_factor_coef Fsqd
_refine_ls_weighting_details 'calc w=1/[\s^2^(Fo^2^)+(0.0713P)^2^+0.4442P] where P=(Fo^2^+2Fc^2^)/3'
_refine_ls_weighting_scheme calc
_refine_ls_wR_factor_gt 0.1240
_refine_ls_wR_factor_ref 0.1384
_reflns_number_gt 1967
_reflns_number_total 2892
_reflns_threshold_expression >2sigma(I)
_cod_data_source_file om101207a_si_002.cif
_cod_data_source_block 17
_cod_depositor_comments
;
The following automatic conversions were performed:

'_symmetry_cell_setting' value 'Monoclinic' changed to 'monoclinic'
according to /home/saulius/struct/CIF-dictionaries/cif_core.dic
dictionary named 'cif_core.dic' version 2.4.1 from 2010-06-29.

Automatic conversion script
Id: cif_fix_values 1715 2011-07-08 13:25:40Z adriana 
;
_cod_original_sg_symbol_H-M C2/c
_cod_database_code 4064250

loop_
_symmetry_equiv_pos_as_xyz
'x, y, z'
'-x, y, -z+1/2'
'x+1/2, y+1/2, z'
'-x+1/2, y+1/2, -z+1/2'
'-x, -y, -z'
'x, -y, z-1/2'
'-x+1/2, -y+1/2, -z'
'x+1/2, -y+1/2, z-1/2'

loop_
_atom_site_label
_atom_site_type_symbol
_atom_site_fract_x
_atom_site_fract_y
_atom_site_fract_z
_atom_site_U_iso_or_equiv
_atom_site_adp_type
_atom_site_occupancy
_atom_site_symmetry_multiplicity
_atom_site_calc_flag
_atom_site_refinement_flags
_atom_site_disorder_assembly
_atom_site_disorder_group
N1 N 0.30965(13) 0.82392(10) 0.21647(7) 0.0442(4) Uani 1 1 d . . .
H1 H 0.3828(18) 0.8216(12) 0.2179(11) 0.058(6) Uiso 1 1 d . . .
O1 O 0.459(2) 0.842(2) 0.3342(11) 0.058(5) Uani 0.282(9) 1 d P A 1
O1' O 0.4614(9) 0.8166(9) 0.3391(5) 0.065(3) Uani 0.718(9) 1 d P A 2
C1 C 0.35887(15) 0.82962(11) 0.34433(9) 0.0404(4) Uani 1 1 d D . .
C2 C 0.3212(14) 0.824(2) 0.4172(4) 0.057(7) Uani 0.282(9) 1 d PD A 1
H2A H 0.3760 0.8596 0.4513 0.069 Uiso 0.282(9) 1 calc PR A 1
H2B H 0.3265 0.7624 0.4336 0.069 Uiso 0.282(9) 1 calc PR A 1
C2' C 0.3203(5) 0.8444(8) 0.41605(19) 0.0453(16) Uani 0.718(9) 1 d PD A 2
H2'A H 0.3209 0.9084 0.4263 0.054 Uiso 0.718(9) 1 calc PR A 2
H2'B H 0.3765 0.8156 0.4536 0.054 Uiso 0.718(9) 1 calc PR A 2
C3 C 0.1991(9) 0.8572(10) 0.4190(5) 0.053(3) Uani 0.282(9) 1 d PD A 1
H3A H 0.1951 0.9213 0.4090 0.064 Uiso 0.282(9) 1 calc PR A 1
H3B H 0.1772 0.8472 0.4672 0.064 Uiso 0.282(9) 1 calc PR A 1
C3' C 0.2001(3) 0.8084(4) 0.4191(2) 0.0462(10) Uani 0.718(9) 1 d PD A 2
H3'A H 0.1765 0.8225 0.4662 0.055 Uiso 0.718(9) 1 calc PR A 2
H3'B H 0.2009 0.7434 0.4139 0.055 Uiso 0.718(9) 1 calc PR A 2
C4 C 0.1150(13) 0.8082(10) 0.3630(6) 0.053(4) Uani 0.282(9) 1 d PD A 1
H4A H 0.1053 0.7469 0.3791 0.063 Uiso 0.282(9) 1 calc PR A 1
H4B H 0.0376 0.8373 0.3574 0.063 Uiso 0.282(9) 1 calc PR A 1
C4' C 0.1127(5) 0.8482(4) 0.3595(2) 0.0477(13) Uani 0.718(9) 1 d PD A 2
H4'A H 0.0376 0.8161 0.3566 0.057 Uiso 0.718(9) 1 calc PR A 2
H4'B H 0.0984 0.9106 0.3711 0.057 Uiso 0.718(9) 1 calc PR A 2
C5 C 0.1597(6) 0.8074(8) 0.2922(7) 0.041(3) Uani 0.282(9) 1 d PD A 1
H5A H 0.1064 0.7898 0.2515 0.049 Uiso 0.282(9) 1 calc PR A 1
C5' C 0.1559(3) 0.8435(4) 0.2884(3) 0.0414(12) Uani 0.718(9) 1 d PD A 2
H5'A H 0.1009 0.8511 0.2462 0.050 Uiso 0.718(9) 1 calc PR A 2
C6 C 0.26801(13) 0.82909(11) 0.28099(8) 0.0356(4) Uani 1 1 d D A .
C7 C 0.23511(13) 0.81044(11) 0.14958(8) 0.0368(4) Uani 1 1 d . . .
C8 C 0.19652(14) 0.72535(12) 0.13043(8) 0.0411(4) Uani 1 1 d . . .
C9 C 0.12967(15) 0.71352(13) 0.06367(9) 0.0482(5) Uani 1 1 d . . .
H9 H 0.1027 0.6561 0.0495 0.058 Uiso 1 1 calc R . .
C10 C 0.10179(15) 0.78325(14) 0.01776(9) 0.0490(5) Uani 1 1 d . . .
H10 H 0.0579 0.7735 -0.0282 0.059 Uiso 1 1 calc R . .
C11 C 0.13727(15) 0.86674(13) 0.03824(9) 0.0479(5) Uani 1 1 d . . .
H11 H 0.1156 0.9149 0.0068 0.057 Uiso 1 1 calc R . .
C12 C 0.20486(14) 0.88220(12) 0.10458(8) 0.0426(5) Uani 1 1 d . . .
C13 C 0.22894(17) 0.64800(13) 0.18024(10) 0.0535(5) Uani 1 1 d . . .
H13 H 0.2443 0.6717 0.2302 0.064 Uiso 1 1 calc R . .
C14 C 0.1324(2) 0.57982(18) 0.17785(15) 0.0992(9) Uani 1 1 d . . .
H14A H 0.0609 0.6084 0.1884 0.149 Uiso 1 1 calc R . .
H14B H 0.1561 0.5339 0.2136 0.149 Uiso 1 1 calc R . .
H14C H 0.1180 0.5532 0.1300 0.149 Uiso 1 1 calc R . .
C15 C 0.3410(2) 0.60458(17) 0.16445(13) 0.0872(8) Uani 1 1 d . . .
H15A H 0.3282 0.5792 0.1161 0.131 Uiso 1 1 calc R . .
H15B H 0.3638 0.5578 0.1996 0.131 Uiso 1 1 calc R . .
H15C H 0.4033 0.6488 0.1675 0.131 Uiso 1 1 calc R . .
C16 C 0.2452(2) 0.97497(13) 0.12511(11) 0.0636(6) Uani 1 1 d . . .
H16 H 0.2830 0.9734 0.1763 0.076 Uiso 1 1 calc R . .
C17 C 0.1462(2) 1.04099(16) 0.11976(18) 0.1032(9) Uani 1 1 d . . .
H17A H 0.1103 1.0467 0.0696 0.155 Uiso 1 1 calc R . .
H17B H 0.1767 1.0984 0.1376 0.155 Uiso 1 1 calc R . .
H17C H 0.0876 1.0206 0.1487 0.155 Uiso 1 1 calc R . .
C18 C 0.3372(2) 1.00507(16) 0.08032(16) 0.0924(9) Uani 1 1 d . . .
H18A H 0.4031 0.9639 0.0869 0.139 Uiso 1 1 calc R . .
H18B H 0.3645 1.0642 0.0956 0.139 Uiso 1 1 calc R . .
H18C H 0.3031 1.0065 0.0296 0.139 Uiso 1 1 calc R . .

loop_
_atom_site_aniso_label
_atom_site_aniso_U_11
_atom_site_aniso_U_22
_atom_site_aniso_U_33
_atom_site_aniso_U_23
_atom_site_aniso_U_13
_atom_site_aniso_U_12
N1 0.0265(8) 0.0782(11) 0.0279(7) -0.0007(7) 0.0041(6) -0.0019(7)
O1 0.035(6) 0.105(14) 0.029(6) -0.015(8) -0.008(4) -0.006(7)
O1' 0.031(2) 0.123(7) 0.0412(18) 0.013(2) 0.0078(14) 0.014(3)
C1 0.0338(10) 0.0530(11) 0.0344(9) -0.0003(8) 0.0054(8) 0.0007(8)
C2 0.058(11) 0.081(14) 0.033(7) 0.007(6) 0.005(6) 0.015(7)
C2' 0.039(3) 0.069(4) 0.027(2) -0.0034(17) 0.001(2) 0.0019(19)
C3 0.053(5) 0.070(7) 0.038(4) -0.005(5) 0.013(4) -0.003(6)
C3' 0.0464(19) 0.062(3) 0.0315(15) 0.0052(19) 0.0118(13) 0.004(2)
C4 0.038(5) 0.083(9) 0.041(5) -0.011(6) 0.025(4) -0.005(7)
C4' 0.0351(18) 0.073(3) 0.0358(18) 0.0026(19) 0.0075(14) 0.001(2)
C5 0.034(4) 0.057(8) 0.030(4) -0.001(5) -0.001(3) 0.000(4)
C5' 0.0308(17) 0.062(3) 0.0312(16) 0.005(2) 0.0035(12) 0.0077(13)
C6 0.0309(9) 0.0477(10) 0.0283(8) -0.0003(7) 0.0042(7) -0.0017(7)
C7 0.0269(9) 0.0591(12) 0.0254(8) -0.0003(7) 0.0069(7) 0.0004(8)
C8 0.0366(9) 0.0548(11) 0.0327(9) -0.0017(8) 0.0078(7) 0.0049(8)
C9 0.0465(11) 0.0585(12) 0.0401(10) -0.0085(9) 0.0075(8) -0.0040(9)
C10 0.0374(10) 0.0785(14) 0.0305(9) -0.0036(9) 0.0030(8) -0.0043(9)
C11 0.0440(10) 0.0673(13) 0.0328(9) 0.0088(9) 0.0068(8) -0.0003(9)
C12 0.0383(9) 0.0586(12) 0.0316(9) 0.0023(8) 0.0073(7) -0.0066(8)
C13 0.0615(12) 0.0570(12) 0.0418(10) 0.0011(9) 0.0071(9) 0.0070(10)
C14 0.109(2) 0.0847(19) 0.101(2) 0.0363(15) 0.0059(16) -0.0216(16)
C15 0.1005(18) 0.0882(18) 0.0765(16) 0.0198(13) 0.0247(14) 0.0442(15)
C16 0.0797(15) 0.0605(13) 0.0468(11) 0.0052(10) -0.0038(10) -0.0141(11)
C17 0.106(2) 0.0693(17) 0.143(3) -0.0233(16) 0.0473(19) -0.0049(15)
C18 0.0720(15) 0.0785(18) 0.126(2) 0.0196(16) 0.0131(15) -0.0224(13)

loop_
_atom_type_symbol
_atom_type_description
_atom_type_scat_dispersion_real
_atom_type_scat_dispersion_imag
_atom_type_scat_source
C C 0.0033 0.0016 'International Tables Vol C Tables 4.2.6.8 and 6.1.1.4'
H H 0.0000 0.0000 'International Tables Vol C Tables 4.2.6.8 and 6.1.1.4'
N N 0.0061 0.0033 'International Tables Vol C Tables 4.2.6.8 and 6.1.1.4'
O O 0.0106 0.0060 'International Tables Vol C Tables 4.2.6.8 and 6.1.1.4'

loop_
_geom_angle_atom_site_label_1
_geom_angle_atom_site_label_2
_geom_angle_atom_site_label_3
_geom_angle
C6 N1 C7 122.86(14)
C6 N1 H1 116.9(14)
C7 N1 H1 119.6(14)
O1 C1 O1' 18(2)
O1 C1 C6 117.3(10)
O1' C1 C6 121.5(4)
O1 C1 C2' 122.3(9)
O1' C1 C2' 121.1(5)
C6 C1 C2' 117.4(3)
O1 C1 C2 124.1(12)
O1' C1 C2 118.7(7)
C6 C1 C2 118.3(7)
C2' C1 C2 11.5(16)
C1 C2 C3 113.8(9)
C1 C2 H2A 108.8
C3 C2 H2A 108.8
C1 C2 H2B 108.8
C3 C2 H2B 108.8
H2A C2 H2B 107.7
C1 C2' C3' 112.3(5)
C1 C2' H2'A 109.1
C3' C2' H2'A 109.1
C1 C2' H2'B 109.1
C3' C2' H2'B 109.1
H2'A C2' H2'B 107.9
C2 C3 C4 109.4(17)
C2 C3 H3A 109.8
C4 C3 H3A 109.8
C2 C3 H3B 109.8
C4 C3 H3B 109.8
H3A C3 H3B 108.2
C2' C3' C4' 110.3(6)
C2' C3' H3'A 109.6
C4' C3' H3'A 109.6
C2' C3' H3'B 109.6
C4' C3' H3'B 109.6
H3'A C3' H3'B 108.1
C5 C4 C3 110.6(10)
C5 C4 H4A 109.5
C3 C4 H4A 109.5
C5 C4 H4B 109.5
C3 C4 H4B 109.5
H4A C4 H4B 108.1
C5' C4' C3' 111.6(4)
C5' C4' H4'A 109.3
C3' C4' H4'A 109.3
C5' C4' H4'B 109.3
C3' C4' H4'B 109.3
H4'A C4' H4'B 108.0
C6 C5 C4 126.1(11)
C6 C5 H5A 116.9
C4 C5 H5A 116.9
C6 C5' C4' 123.6(4)
C6 C5' H5'A 118.2
C4' C5' H5'A 118.2
C5 C6 C5' 23.8(5)
C5 C6 N1 125.6(6)
C5' C6 N1 124.7(3)
C5 C6 C1 116.5(6)
C5' C6 C1 120.1(3)
N1 C6 C1 114.66(14)
C12 C7 C8 121.46(14)
C12 C7 N1 119.33(15)
C8 C7 N1 119.20(14)
C9 C8 C7 117.94(16)
C9 C8 C13 121.11(16)
C7 C8 C13 120.93(15)
C10 C9 C8 121.32(17)
C10 C9 H9 119.3
C8 C9 H9 119.3
C11 C10 C9 120.02(16)
C11 C10 H10 120.0
C9 C10 H10 120.0
C10 C11 C12 120.94(17)
C10 C11 H11 119.5
C12 C11 H11 119.5
C7 C12 C11 118.26(16)
C7 C12 C16 121.93(15)
C11 C12 C16 119.80(16)
C8 C13 C14 113.21(16)
C8 C13 C15 110.75(16)
C14 C13 C15 110.1(2)
C8 C13 H13 107.5
C14 C13 H13 107.5
C15 C13 H13 107.5
C13 C14 H14A 109.5
C13 C14 H14B 109.5
H14A C14 H14B 109.5
C13 C14 H14C 109.5
H14A C14 H14C 109.5
H14B C14 H14C 109.5
C13 C15 H15A 109.5
C13 C15 H15B 109.5
H15A C15 H15B 109.5
C13 C15 H15C 109.5
H15A C15 H15C 109.5
H15B C15 H15C 109.5
C17 C16 C12 113.27(18)
C17 C16 C18 110.40(19)
C12 C16 C18 110.5(2)
C17 C16 H16 107.5
C12 C16 H16 107.5
C18 C16 H16 107.5
C16 C17 H17A 109.5
C16 C17 H17B 109.5
H17A C17 H17B 109.5
C16 C17 H17C 109.5
H17A C17 H17C 109.5
H17B C17 H17C 109.5
C16 C18 H18A 109.5
C16 C18 H18B 109.5
H18A C18 H18B 109.5
C16 C18 H18C 109.5
H18A C18 H18C 109.5
H18B C18 H18C 109.5

loop_
_geom_bond_atom_site_label_1
_geom_bond_atom_site_label_2
_geom_bond_distance
N1 C6 1.375(2)
N1 C7 1.435(2)
N1 H1 0.84(2)
O1 C1 1.22(3)
O1' C1 1.220(11)
C1 C6 1.471(2)
C1 C2' 1.502(3)
C1 C2 1.502(5)
C2 C3 1.503(7)
C2 H2A 0.9900
C2 H2B 0.9900
C2' C3' 1.502(6)
C2' H2'A 0.9900
C2' H2'B 0.9900
C3 C4 1.521(5)
C3 H3A 0.9900
C3 H3B 0.9900
C3' C4' 1.523(4)
C3' H3'A 0.9900
C3' H3'B 0.9900
C4 C5 1.501(5)
C4 H4A 0.9900
C4 H4B 0.9900
C4' C5' 1.500(3)
C4' H4'A 0.9900
C4' H4'B 0.9900
C5 C6 1.342(5)
C5 H5A 0.9500
C5' C6 1.343(3)
C5' H5'A 0.9500
C7 C12 1.392(2)
C7 C8 1.395(2)
C8 C9 1.390(2)
C8 C13 1.515(2)
C9 C10 1.374(3)
C9 H9 0.9500
C10 C11 1.369(3)
C10 H10 0.9500
C11 C12 1.395(2)
C11 H11 0.9500
C12 C16 1.514(3)
C13 C14 1.517(3)
C13 C15 1.522(3)
C13 H13 1.0000
C14 H14A 0.9800
C14 H14B 0.9800
C14 H14C 0.9800
C15 H15A 0.9800
C15 H15B 0.9800
C15 H15C 0.9800
C16 C17 1.513(3)
C16 C18 1.522(3)
C16 H16 1.0000
C17 H17A 0.9800
C17 H17B 0.9800
C17 H17C 0.9800
C18 H18A 0.9800
C18 H18B 0.9800
C18 H18C 0.9800

loop_
_geom_hbond_atom_site_label_D
_geom_hbond_atom_site_label_H
_geom_hbond_atom_site_label_A
_geom_hbond_distance_DH
_geom_hbond_distance_HA
_geom_hbond_distance_DA
_geom_hbond_angle_DHA
N1 H1 O1 0.84(2) 2.26(3) 2.623(19) 106.0(18)
N1 H1 O1' 0.84(2) 2.33(2) 2.694(9) 106.2(16)

loop_
_geom_torsion_atom_site_label_1
_geom_torsion_atom_site_label_2
_geom_torsion_atom_site_label_3
_geom_torsion_atom_site_label_4
_geom_torsion
O1 C1 C2 C3 149(2)
O1' C1 C2 C3 169.7(16)
C6 C1 C2 C3 -25(3)
C2' C1 C2 C3 64(3)
O1 C1 C2' C3' -168.5(19)
O1' C1 C2' C3' -147.0(9)
C6 C1 C2' C3' 31.4(9)
C2 C1 C2' C3' -66(4)
C1 C2 C3 C4 55(3)
C1 C2' C3' C4' -56.1(10)
C2 C3 C4 C5 -48(2)
C2' C3' C4' C5' 48.6(7)
C3 C4 C5 C6 13.1(17)
C3' C4' C5' C6 -17.1(6)
C4 C5 C6 C5' -87(2)
C4 C5 C6 N1 176.6(8)
C4 C5 C6 C1 18.2(12)
C4' C5' C6 C5 79.2(18)
C4' C5' C6 N1 179.6(3)
C4' C5' C6 C1 -8.8(5)
C7 N1 C6 C5 12.4(7)
C7 N1 C6 C5' -16.7(4)
C7 N1 C6 C1 171.21(15)
O1 C1 C6 C5 173.7(18)
O1' C1 C6 C5 153.1(9)
C2' C1 C6 C5 -25.2(8)
C2 C1 C6 C5 -12.2(15)
O1 C1 C6 C5' -159.6(17)
O1' C1 C6 C5' 179.9(8)
C2' C1 C6 C5' 1.5(6)
C2 C1 C6 C5' 14.5(14)
O1 C1 C6 N1 12.9(17)
O1' C1 C6 N1 -7.7(8)
C2' C1 C6 N1 174.0(5)
C2 C1 C6 N1 -173.0(14)
C6 N1 C7 C12 100.99(19)
C6 N1 C7 C8 -80.3(2)
C12 C7 C8 C9 2.1(2)
N1 C7 C8 C9 -176.58(14)
C12 C7 C8 C13 -179.31(15)
N1 C7 C8 C13 2.0(2)
C7 C8 C9 C10 -0.2(2)
C13 C8 C9 C10 -178.82(16)
C8 C9 C10 C11 -1.8(3)
C9 C10 C11 C12 2.0(3)
C8 C7 C12 C11 -1.9(2)
N1 C7 C12 C11 176.75(14)
C8 C7 C12 C16 179.37(16)
N1 C7 C12 C16 -2.0(2)
C10 C11 C12 C7 -0.2(2)
C10 C11 C12 C16 178.60(17)
C9 C8 C13 C14 -37.0(3)
C7 C8 C13 C14 144.4(2)
C9 C8 C13 C15 87.3(2)
C7 C8 C13 C15 -91.3(2)
C7 C12 C16 C17 -127.0(2)
C11 C12 C16 C17 54.3(3)
C7 C12 C16 C18 108.5(2)
C11 C12 C16 C18 -70.2(2)
